data_7003834
loop_
_publ_author_name
'Al-Ktaifani, Mahmoud M.'
'Hitchcock, Peter B.'
'Lappert, Michael F.'
'Nixon, John F.'
'Uiterweerd, Philip'

_publ_section_title
;
 Specific insertion reactions of a germylene, stannylene and plumbylene
 into the unique P--P bond of the hexaphospha-pentaprismane cage,
 P6C4tBu4: Crystal and molecular structures of P6C4tBu4ER2 (E = Ge, Sn,
 R = N(SiMe3)2; E = Pb, R = (C6H3(NMe2)2 -2,6)
;
_journal_issue 21
_journal_name_full 'Dalton Transactions'
_journal_page_first 2825
_journal_page_last 2831
_journal_paper_doi 10.1039/b800458g
_journal_year 2008
_chemical_compound_source 'synthesis as described'
_chemical_formula_moiety 'C32 H72 Ge N2 P6 Si4'
_chemical_formula_sum 'C32 H72 Ge N2 P6 Si4'
_chemical_formula_weight 855.69
_chemical_name_systematic
;
?
;
_space_group_IT_number 2
_symmetry_cell_setting triclinic
_symmetry_Int_Tables_number 2
_symmetry_space_group_name_Hall '-P 1'
_symmetry_space_group_name_H-M 'P -1'
_atom_sites_solution_hydrogens geom
_atom_sites_solution_primary direct
_atom_sites_solution_secondary difmap
_audit_conform_dict_location ftp://ftp.iucr.org/cifdics/cif_core.dic
_audit_conform_dict_name cif_core.dic
_audit_conform_dict_version 2.1
_audit_creation_date 2001-03-09T09:53:23-00:00
_audit_creation_method 'WinGX routine CIF_UPDATE'
_cell_angle_alpha 82.831(2)
_cell_angle_beta 69.414(2)
_cell_angle_gamma 65.093(2)
_cell_formula_units_Z 6
_cell_length_a 18.0331(4)
_cell_length_b 18.1166(5)
_cell_length_c 24.3208(7)
_cell_measurement_reflns_used 29464
_cell_measurement_temperature 173(2)
_cell_measurement_theta_max 25.028
_cell_measurement_theta_min 3.705
_cell_measurement_wavelength 0.71073
_cell_volume 6743.9(3)
_computing_cell_refinement 'HKL Scalepack (Otwinowski & Minor 1997)'
_computing_data_reduction 'HKL Denzo and Scalepack (Otwinowski & Minor 1997)'
_computing_molecular_graphics 'Ortep-3 for Windows (Farrugia, 1997)'
_computing_publication_material 'WinGX publication routines (Farrugia, 1999)'
_computing_structure_refinement 'SHELXL-97 (Sheldrick, 1997)'
_computing_structure_solution 'SHELXS-97 (Sheldrick, 1997)'
_diffrn_ambient_temperature 173(2)
_diffrn_measured_fraction_theta_full 0.993
_diffrn_measured_fraction_theta_max 0.993
_diffrn_measurement_device KappaCCD
_diffrn_measurement_method CCD
_diffrn_radiation_monochromator graphite
_diffrn_radiation_probe x-ray
_diffrn_radiation_type MoK\a
_diffrn_radiation_wavelength 0.71073
_diffrn_reflns_av_R_equivalents 0.0634
_diffrn_reflns_av_unetI/netI 0.0966
_diffrn_reflns_limit_h_max 21
_diffrn_reflns_limit_h_min -21
_diffrn_reflns_limit_k_max 18
_diffrn_reflns_limit_k_min -21
_diffrn_reflns_limit_l_max 28
_diffrn_reflns_limit_l_min -25
_diffrn_reflns_number 46958
_diffrn_reflns_theta_full 25.03
_diffrn_reflns_theta_max 25.03
_diffrn_reflns_theta_min 3.71
_exptl_absorpt_coefficient_mu 1.026
_exptl_absorpt_correction_T_max 0.931
_exptl_absorpt_correction_T_min 0.838
_exptl_absorpt_correction_type multi-scan
_exptl_absorpt_process_details
;
[c.f. r.h. blessing, acta cryst. (1995), a51, 33-38]
;
_exptl_crystal_colour colourless
_exptl_crystal_density_diffrn 1.264
_exptl_crystal_density_method 'not measured'
_exptl_crystal_description plate
_exptl_crystal_F_000 2736
_exptl_crystal_size_max 0.2
_exptl_crystal_size_mid 0.2
_exptl_crystal_size_min 0.05
_refine_diff_density_max 0.421
_refine_diff_density_min -0.428
_refine_diff_density_rms 0.092
_refine_ls_extinction_method none
_refine_ls_goodness_of_fit_ref 1.014
_refine_ls_hydrogen_treatment constr
_refine_ls_matrix_type full
_refine_ls_number_parameters 1222
_refine_ls_number_reflns 23675
_refine_ls_number_restraints 0
_refine_ls_restrained_S_all 1.014
_refine_ls_R_factor_all 0.0919
_refine_ls_R_factor_gt 0.0519
_refine_ls_shift/su_max 0.001
_refine_ls_shift/su_mean 0
_refine_ls_structure_factor_coef Fsqd
_refine_ls_weighting_details 'calc w=1/[\s^2^(Fo^2^)+(0.0221P)^2^+12.4804P] where P=(Fo^2^+2Fc^2^)/3'
_refine_ls_weighting_scheme calc
_refine_ls_wR_factor_gt 0.0926
_refine_ls_wR_factor_ref 0.1072
_reflns_number_gt 16354
_reflns_number_total 23675
_reflns_threshold_expression >2sigma(I)
_cod_data_source_file b800458g.txt
_cod_data_source_block feb3601
_cod_original_sg_symbol_H-M P-1
_cod_database_code 7003834

loop_
_symmetry_equiv_pos_as_xyz
'x, y, z'
'-x, -y, -z'

loop_
_atom_site_label
_atom_site_type_symbol
_atom_site_fract_x
_atom_site_fract_y
_atom_site_fract_z
_atom_site_U_iso_or_equiv
_atom_site_adp_type
_atom_site_occupancy
_atom_site_symmetry_multiplicity
_atom_site_calc_flag
_atom_site_refinement_flags
_atom_site_disorder_assembly
_atom_site_disorder_group
Ge Ge 0.24025(3) 0.57652(3) 0.191929(19) 0.01768(11) Uani 1 1 d . A 1
P1 P 0.07550(7) 0.55404(7) 0.39152(5) 0.0220(3) Uani 1 1 d . A 1
P2 P 0.14347(7) 0.68358(7) 0.31571(5) 0.0209(3) Uani 1 1 d . A 1
P3 P 0.10093(7) 0.62510(7) 0.26672(5) 0.0198(3) Uani 1 1 d . A 1
P4 P 0.21020(7) 0.58249(7) 0.39516(5) 0.0222(3) Uani 1 1 d . A 1
P5 P 0.22280(7) 0.45745(7) 0.30766(5) 0.0213(3) Uani 1 1 d . A 1
P6 P 0.30942(7) 0.51920(7) 0.26505(5) 0.0204(3) Uani 1 1 d . A 1
Si1 Si 0.18635(8) 0.76836(7) 0.15788(6) 0.0242(3) Uani 1 1 d . A 1
Si2 Si 0.36386(8) 0.64537(8) 0.09537(6) 0.0255(3) Uani 1 1 d . A 1
Si3 Si 0.33464(7) 0.39091(7) 0.13699(5) 0.0234(3) Uani 1 1 d . A 1
Si4 Si 0.20948(8) 0.52152(8) 0.08689(5) 0.0233(3) Uani 1 1 d . A 1
N1 N 0.2606(2) 0.6641(2) 0.14893(15) 0.0211(8) Uani 1 1 d . A 1
N2 N 0.2638(2) 0.4956(2) 0.13955(14) 0.0186(8) Uani 1 1 d . A 1
C1 C 0.0980(3) 0.6465(3) 0.39014(18) 0.0223(10) Uani 1 1 d . A 1
C2 C 0.1068(2) 0.5324(3) 0.31112(18) 0.0199(10) Uani 1 1 d . A 1
C3 C 0.1934(3) 0.4905(3) 0.38519(19) 0.0220(10) Uani 1 1 d . A 1
C4 C 0.2574(2) 0.6081(2) 0.31652(18) 0.0191(9) Uani 1 1 d . A 1
C5 C 0.0252(3) 0.7130(3) 0.43709(19) 0.0248(10) Uani 1 1 d . A 1
C6 C -0.0581(3) 0.7425(3) 0.4228(2) 0.0361(13) Uani 1 1 d . A 1
H6A H -0.0731 0.6965 0.4228 0.054 Uiso 1 1 calc R A 1
H6B H -0.0499 0.7668 0.384 0.054 Uiso 1 1 calc R A 1
H6C H -0.105 0.7834 0.4524 0.054 Uiso 1 1 calc R A 1
C7 C 0.0124(3) 0.6752(3) 0.49800(19) 0.0327(12) Uani 1 1 d . A 1
H7A H 0.0661 0.6567 0.5073 0.049 Uiso 1 1 calc R A 1
H7B H -0.0021 0.6288 0.498 0.049 Uiso 1 1 calc R A 1
H7C H -0.0348 0.7161 0.5275 0.049 Uiso 1 1 calc R A 1
C8 C 0.0490(3) 0.7843(3) 0.4377(2) 0.0310(11) Uani 1 1 d . A 1
H8A H 0.1026 0.7647 0.4472 0.046 Uiso 1 1 calc R A 1
H8B H 0.0021 0.8251 0.4674 0.046 Uiso 1 1 calc R A 1
H8C H 0.0576 0.8088 0.399 0.046 Uiso 1 1 calc R A 1
C9 C 0.0471(3) 0.4949(3) 0.30116(19) 0.0216(10) Uani 1 1 d . A 1
C10 C 0.0568(3) 0.4146(3) 0.3328(2) 0.0338(12) Uani 1 1 d . A 1
H10A H 0.0424 0.4236 0.3748 0.051 Uiso 1 1 calc R A 1
H10B H 0.1168 0.3746 0.3167 0.051 Uiso 1 1 calc R A 1
H10C H 0.0175 0.3943 0.327 0.051 Uiso 1 1 calc R A 1
C11 C -0.0485(3) 0.5554(3) 0.3254(2) 0.0341(12) Uani 1 1 d . A 1
H11A H -0.056 0.6073 0.3057 0.051 Uiso 1 1 calc R A 1
H11B H -0.0648 0.564 0.3678 0.051 Uiso 1 1 calc R A 1
H11C H -0.0854 0.5332 0.3182 0.051 Uiso 1 1 calc R A 1
C12 C 0.0696(3) 0.4799(3) 0.23561(19) 0.0312(11) Uani 1 1 d . A 1
H12A H 0.0636 0.531 0.2149 0.047 Uiso 1 1 calc R A 1
H12B H 0.0301 0.4595 0.2302 0.047 Uiso 1 1 calc R A 1
H12C H 0.1294 0.4396 0.2198 0.047 Uiso 1 1 calc R A 1
C13 C 0.2201(3) 0.4218(3) 0.42887(19) 0.0270(11) Uani 1 1 d . A 1
C14 C 0.1749(3) 0.4557(3) 0.4925(2) 0.0431(14) Uani 1 1 d . A 1
H14A H 0.1904 0.5 0.4966 0.065 Uiso 1 1 calc R A 1
H14B H 0.1935 0.4123 0.5193 0.065 Uiso 1 1 calc R A 1
H14C H 0.1119 0.4765 0.5021 0.065 Uiso 1 1 calc R A 1
C15 C 0.3185(3) 0.3902(3) 0.4145(2) 0.0344(12) Uani 1 1 d . A 1
H15A H 0.3333 0.4353 0.4178 0.052 Uiso 1 1 calc R A 1
H15B H 0.3481 0.3671 0.3744 0.052 Uiso 1 1 calc R A 1
H15C H 0.3368 0.3481 0.4422 0.052 Uiso 1 1 calc R A 1
C16 C 0.1953(3) 0.3532(3) 0.4241(2) 0.0335(12) Uani 1 1 d . A 1
H16A H 0.1324 0.3744 0.4335 0.05 Uiso 1 1 calc R A 1
H16B H 0.2132 0.3109 0.4518 0.05 Uiso 1 1 calc R A 1
H16C H 0.2244 0.33 0.384 0.05 Uiso 1 1 calc R A 1
C17 C 0.3239(3) 0.6457(3) 0.31273(19) 0.0263(11) Uani 1 1 d . A 1
C18 C 0.3967(3) 0.5842(3) 0.3349(2) 0.0321(12) Uani 1 1 d . A 1
H18A H 0.3716 0.571 0.3756 0.048 Uiso 1 1 calc R A 1
H18B H 0.4372 0.6081 0.3331 0.048 Uiso 1 1 calc R A 1
H18C H 0.4277 0.5345 0.3102 0.048 Uiso 1 1 calc R A 1
C19 C 0.2795(3) 0.7239(3) 0.3506(2) 0.0368(12) Uani 1 1 d . A 1
H19A H 0.233 0.7641 0.3372 0.055 Uiso 1 1 calc R A 1
H19B H 0.3221 0.7459 0.3472 0.055 Uiso 1 1 calc R A 1
H19C H 0.2551 0.7118 0.3918 0.055 Uiso 1 1 calc R A 1
C20 C 0.3648(3) 0.6654(3) 0.2494(2) 0.0331(12) Uani 1 1 d . A 1
H20A H 0.3193 0.7049 0.2347 0.05 Uiso 1 1 calc R A 1
H20B H 0.3956 0.6155 0.2249 0.05 Uiso 1 1 calc R A 1
H20C H 0.4057 0.6885 0.2479 0.05 Uiso 1 1 calc R A 1
C21 C 0.0684(3) 0.7919(3) 0.1936(2) 0.0285(11) Uani 1 1 d . A 1
H21A H 0.0583 0.7697 0.2331 0.043 Uiso 1 1 calc R A 1
H21B H 0.0499 0.7672 0.1701 0.043 Uiso 1 1 calc R A 1
H21C H 0.0351 0.851 0.1963 0.043 Uiso 1 1 calc R A 1
C22 C 0.2076(3) 0.8327(3) 0.1998(2) 0.0345(12) Uani 1 1 d . A 1
H22A H 0.2688 0.8238 0.1835 0.052 Uiso 1 1 calc R A 1
H22B H 0.194 0.8177 0.2412 0.052 Uiso 1 1 calc R A 1
H22C H 0.1712 0.8902 0.1968 0.052 Uiso 1 1 calc R A 1
C23 C 0.1927(3) 0.8149(3) 0.0839(2) 0.0402(13) Uani 1 1 d . A 1
H23A H 0.253 0.8058 0.0615 0.06 Uiso 1 1 calc R A 1
H23B H 0.1567 0.8736 0.0889 0.06 Uiso 1 1 calc R A 1
H23C H 0.1718 0.7897 0.0626 0.06 Uiso 1 1 calc R A 1
C24 C 0.4109(3) 0.7168(3) 0.1022(2) 0.0315(11) Uani 1 1 d . A 1
H24A H 0.3708 0.773 0.0994 0.047 Uiso 1 1 calc R A 1
H24B H 0.4665 0.7049 0.0705 0.047 Uiso 1 1 calc R A 1
H24C H 0.4201 0.71 0.1402 0.047 Uiso 1 1 calc R A 1
C25 C 0.3632(3) 0.6566(3) 0.0173(2) 0.0386(13) Uani 1 1 d . A 1
H25A H 0.3707 0.7063 0.0012 0.058 Uiso 1 1 calc R A 1
H25B H 0.3078 0.6598 0.0167 0.058 Uiso 1 1 calc R A 1
H25C H 0.4107 0.6094 -0.0067 0.058 Uiso 1 1 calc R A 1
C26 C 0.4445(3) 0.5420(3) 0.1011(2) 0.0336(12) Uani 1 1 d . A 1
H26A H 0.4234 0.5015 0.0978 0.05 Uiso 1 1 calc R A 1
H26B H 0.4533 0.5373 0.1391 0.05 Uiso 1 1 calc R A 1
H26C H 0.4996 0.5324 0.0694 0.05 Uiso 1 1 calc R A 1
C27 C 0.4188(3) 0.3630(3) 0.1728(2) 0.0330(12) Uani 1 1 d . A 1
H27A H 0.3905 0.3797 0.2145 0.049 Uiso 1 1 calc R A 1
H27B H 0.4572 0.3908 0.1535 0.049 Uiso 1 1 calc R A 1
H27C H 0.4527 0.304 0.1693 0.049 Uiso 1 1 calc R A 1
C28 C 0.3981(3) 0.3561(3) 0.0589(2) 0.0377(13) Uani 1 1 d . A 1
H28A H 0.3583 0.3686 0.0368 0.057 Uiso 1 1 calc R A 1
H28B H 0.4326 0.2973 0.0572 0.057 Uiso 1 1 calc R A 1
H28C H 0.4367 0.3843 0.0417 0.057 Uiso 1 1 calc R A 1
C29 C 0.2794(3) 0.3212(3) 0.1704(2) 0.0347(12) Uani 1 1 d . A 1
H29A H 0.245 0.3374 0.2117 0.052 Uiso 1 1 calc R A 1
H29B H 0.323 0.2652 0.1681 0.052 Uiso 1 1 calc R A 1
H29C H 0.2412 0.3242 0.149 0.052 Uiso 1 1 calc R A 1
C30 C 0.2816(3) 0.5227(3) 0.00918(19) 0.0355(12) Uani 1 1 d . A 1
H30A H 0.2918 0.4761 -0.0132 0.053 Uiso 1 1 calc R A 1
H30B H 0.3371 0.5195 0.0095 0.053 Uiso 1 1 calc R A 1
H30C H 0.2535 0.5733 -0.0091 0.053 Uiso 1 1 calc R A 1
C31 C 0.1629(3) 0.4481(3) 0.0838(2) 0.0290(11) Uani 1 1 d . A 1
H31A H 0.2092 0.3932 0.0748 0.043 Uiso 1 1 calc R A 1
H31B H 0.1359 0.4639 0.0531 0.043 Uiso 1 1 calc R A 1
H31C H 0.1192 0.4487 0.1219 0.043 Uiso 1 1 calc R A 1
C32 C 0.1172(3) 0.6233(3) 0.1037(2) 0.0344(12) Uani 1 1 d . A 1
H32A H 0.1383 0.6643 0.1057 0.052 Uiso 1 1 calc R A 1
H32B H 0.0739 0.6222 0.1416 0.052 Uiso 1 1 calc R A 1
H32C H 0.0908 0.637 0.0728 0.052 Uiso 1 1 calc R A 1
Ge1B Ge 0.55399(3) -0.07621(3) 0.280611(19) 0.01730(11) Uani 1 1 d . B 2
P1B P 0.58259(7) -0.07601(7) 0.07769(5) 0.0195(2) Uani 1 1 d . B 2
P2B P 0.68099(7) -0.19267(7) 0.16180(5) 0.0197(3) Uani 1 1 d . B 2
P3B P 0.54027(7) -0.13783(7) 0.20528(5) 0.0185(2) Uani 1 1 d . B 2
P4B P 0.73763(7) -0.09210(7) 0.08161(5) 0.0208(3) Uani 1 1 d . B 2
P5B P 0.55246(7) 0.03107(7) 0.16096(5) 0.0183(2) Uani 1 1 d . B 2
P6B P 0.64474(7) -0.01999(7) 0.20917(5) 0.0189(2) Uani 1 1 d . B 2
Si1B Si 0.63008(8) -0.26396(8) 0.32381(6) 0.0268(3) Uani 1 1 d . B 2
Si2B Si 0.62948(8) -0.13104(8) 0.38511(5) 0.0264(3) Uani 1 1 d . B 2
Si3B Si 0.43644(8) 0.11447(8) 0.32354(5) 0.0266(3) Uani 1 1 d . B 2
Si4B Si 0.36852(8) -0.01147(8) 0.37717(5) 0.0280(3) Uani 1 1 d . B 2
N1B N 0.6030(2) -0.1579(2) 0.32913(15) 0.0207(8) Uani 1 1 d . B 2
N2B N 0.4548(2) 0.0098(2) 0.32625(15) 0.0209(8) Uani 1 1 d . B 2
C1B C 0.6826(3) -0.1624(2) 0.08471(18) 0.0199(10) Uani 1 1 d . B 2
C2B C 0.5117(2) -0.0500(3) 0.15678(18) 0.0191(9) Uani 1 1 d . B 2
C3B C 0.6320(2) -0.0050(3) 0.08533(18) 0.0195(9) Uani 1 1 d . B 2
C4B C 0.7243(2) -0.1115(3) 0.16174(17) 0.0191(9) Uani 1 1 d . B 2
C5B C 0.7209(3) -0.2341(3) 0.04021(19) 0.0246(10) Uani 1 1 d . B 2
C6B C 0.6620(3) -0.2802(3) 0.0588(2) 0.0359(12) Uani 1 1 d . B 2
H6B1 H 0.6033 -0.2429 0.0599 0.054 Uiso 1 1 calc R B 2
H6B2 H 0.6605 -0.3022 0.0979 0.054 Uiso 1 1 calc R B 2
H6B3 H 0.6846 -0.3249 0.0305 0.054 Uiso 1 1 calc R B 2
C7B C 0.7275(3) -0.2025(3) -0.02210(19) 0.0370(13) Uani 1 1 d . B 2
H7B1 H 0.6698 -0.1649 -0.0228 0.055 Uiso 1 1 calc R B 2
H7B2 H 0.7507 -0.2485 -0.0495 0.055 Uiso 1 1 calc R B 2
H7B3 H 0.7662 -0.174 -0.0338 0.055 Uiso 1 1 calc R B 2
C8B C 0.8125(3) -0.2924(3) 0.0387(2) 0.0335(12) Uani 1 1 d . B 2
H8B1 H 0.8503 -0.2631 0.0268 0.05 Uiso 1 1 calc R B 2
H8B2 H 0.835 -0.3372 0.0104 0.05 Uiso 1 1 calc R B 2
H8B3 H 0.8108 -0.3144 0.0778 0.05 Uiso 1 1 calc R B 2
C9B C 0.4132(2) -0.0171(3) 0.16221(18) 0.0215(10) Uani 1 1 d . B 2
C10B C 0.3882(3) 0.0583(3) 0.1241(2) 0.0293(11) Uani 1 1 d . B 2
H10D H 0.4249 0.0439 0.083 0.044 Uiso 1 1 calc R B 2
H10E H 0.3964 0.102 0.1377 0.044 Uiso 1 1 calc R B 2
H10F H 0.3273 0.0767 0.1273 0.044 Uiso 1 1 calc R B 2
C11B C 0.3968(3) -0.0834(3) 0.1412(2) 0.0288(11) Uani 1 1 d . B 2
H11D H 0.434 -0.0993 0.1004 0.043 Uiso 1 1 calc R B 2
H11E H 0.3359 -0.0623 0.1438 0.043 Uiso 1 1 calc R B 2
H11F H 0.4099 -0.1308 0.166 0.043 Uiso 1 1 calc R B 2
C12B C 0.3550(3) 0.0070(3) 0.22568(19) 0.0305(11) Uani 1 1 d . B 2
H12D H 0.3649 0.0494 0.2395 0.046 Uiso 1 1 calc R B 2
H12E H 0.3684 -0.0407 0.2503 0.046 Uiso 1 1 calc R B 2
H12F H 0.2942 0.0276 0.2281 0.046 Uiso 1 1 calc R B 2
C13B C 0.6419(3) 0.0633(3) 0.04148(18) 0.0227(10) Uani 1 1 d . B 2
C14B C 0.7004(3) 0.0259(3) -0.02025(19) 0.0285(11) Uani 1 1 d . B 2
H14D H 0.7574 -0.0128 -0.0189 0.043 Uiso 1 1 calc R B 2
H14E H 0.7071 0.0691 -0.0475 0.043 Uiso 1 1 calc R B 2
H14F H 0.6739 -0.0026 -0.0338 0.043 Uiso 1 1 calc R B 2
C15B C 0.6834(3) 0.1066(3) 0.0633(2) 0.0373(12) Uani 1 1 d . B 2
H15D H 0.7396 0.0671 0.0656 0.056 Uiso 1 1 calc R B 2
H15E H 0.6454 0.1312 0.1023 0.056 Uiso 1 1 calc R B 2
H15F H 0.6919 0.1492 0.036 0.056 Uiso 1 1 calc R B 2
C16B C 0.5542(3) 0.1235(3) 0.0375(2) 0.0361(13) Uani 1 1 d . B 2
H16D H 0.5286 0.0948 0.0233 0.054 Uiso 1 1 calc R B 2
H16E H 0.5621 0.1663 0.0101 0.054 Uiso 1 1 calc R B 2
H16F H 0.5155 0.148 0.0764 0.054 Uiso 1 1 calc R B 2
C17B C 0.8146(3) -0.1425(3) 0.17136(19) 0.0238(10) Uani 1 1 d . B 2
C18B C 0.8527(3) -0.0784(3) 0.1498(2) 0.0323(12) Uani 1 1 d . B 2
H18D H 0.8593 -0.0686 0.1081 0.048 Uiso 1 1 calc R B 2
H18E H 0.9095 -0.0981 0.1549 0.048 Uiso 1 1 calc R B 2
H18F H 0.8136 -0.0275 0.1726 0.048 Uiso 1 1 calc R B 2
C19B C 0.8792(3) -0.2235(3) 0.1371(2) 0.0308(12) Uani 1 1 d . B 2
H19D H 0.8869 -0.2159 0.0952 0.046 Uiso 1 1 calc R B 2
H19E H 0.8566 -0.2655 0.1515 0.046 Uiso 1 1 calc R B 2
H19F H 0.9352 -0.2406 0.1429 0.046 Uiso 1 1 calc R B 2
C20B C 0.8043(3) -0.1563(3) 0.23653(19) 0.0281(11) Uani 1 1 d . B 2
H20D H 0.7798 -0.197 0.2509 0.042 Uiso 1 1 calc R B 2
H20E H 0.7654 -0.105 0.2589 0.042 Uiso 1 1 calc R B 2
H20F H 0.8611 -0.1758 0.2415 0.042 Uiso 1 1 calc R B 2
C21B C 0.5658(3) -0.2946(3) 0.2928(2) 0.0404(13) Uani 1 1 d . B 2
H21D H 0.5038 -0.2636 0.313 0.061 Uiso 1 1 calc R B 2
H21E H 0.58 -0.3529 0.2984 0.061 Uiso 1 1 calc R B 2
H21F H 0.5797 -0.2834 0.2508 0.061 Uiso 1 1 calc R B 2
C22B C 0.7455(3) -0.3273(3) 0.2813(2) 0.0384(13) Uani 1 1 d . B 2
H22D H 0.7838 -0.3146 0.2952 0.058 Uiso 1 1 calc R B 2
H22E H 0.7564 -0.3153 0.2395 0.058 Uiso 1 1 calc R B 2
H22F H 0.7568 -0.3851 0.2869 0.058 Uiso 1 1 calc R B 2
C23B C 0.6127(3) -0.3071(3) 0.3991(2) 0.0425(14) Uani 1 1 d . B 2
H23D H 0.553 -0.2767 0.4242 0.064 Uiso 1 1 calc R B 2
H23E H 0.6529 -0.3029 0.4159 0.064 Uiso 1 1 calc R B 2
H23F H 0.6233 -0.3645 0.3966 0.064 Uiso 1 1 calc R B 2
C24B C 0.7436(3) -0.1966(3) 0.3839(2) 0.0386(13) Uani 1 1 d . B 2
H24D H 0.7519 -0.2538 0.3873 0.058 Uiso 1 1 calc R B 2
H24E H 0.7533 -0.1805 0.4169 0.058 Uiso 1 1 calc R B 2
H24F H 0.7848 -0.1895 0.3469 0.058 Uiso 1 1 calc R B 2
C25B C 0.5574(3) -0.1388(3) 0.4610(2) 0.0415(14) Uani 1 1 d . B 2
H25D H 0.5904 -0.185 0.4806 0.062 Uiso 1 1 calc R B 2
H25E H 0.5084 -0.1471 0.4585 0.062 Uiso 1 1 calc R B 2
H25F H 0.5358 -0.0885 0.4836 0.062 Uiso 1 1 calc R B 2
C26B C 0.6214(3) -0.0248(3) 0.3785(2) 0.0329(12) Uani 1 1 d . B 2
H26D H 0.6584 -0.018 0.3393 0.049 Uiso 1 1 calc R B 2
H26E H 0.6405 -0.0135 0.4083 0.049 Uiso 1 1 calc R B 2
H26F H 0.5612 0.013 0.3842 0.049 Uiso 1 1 calc R B 2
C27B C 0.5310(3) 0.1423(3) 0.2914(2) 0.0367(12) Uani 1 1 d . B 2
H27D H 0.5616 0.1218 0.2506 0.055 Uiso 1 1 calc R B 2
H27E H 0.5704 0.1181 0.3143 0.055 Uiso 1 1 calc R B 2
H27F H 0.5108 0.2017 0.2924 0.055 Uiso 1 1 calc R B 2
C28B C 0.3866(3) 0.1581(3) 0.4002(2) 0.0419(14) Uani 1 1 d . B 2
H28D H 0.3356 0.1461 0.421 0.063 Uiso 1 1 calc R B 2
H28E H 0.3691 0.2171 0.3989 0.063 Uiso 1 1 calc R B 2
H28F H 0.429 0.1337 0.4208 0.063 Uiso 1 1 calc R B 2
C29B C 0.3609(3) 0.1787(3) 0.2831(2) 0.0379(13) Uani 1 1 d . B 2
H29D H 0.3083 0.1682 0.2973 0.057 Uiso 1 1 calc R B 2
H29E H 0.3893 0.1652 0.241 0.057 Uiso 1 1 calc R B 2
H29F H 0.3455 0.2363 0.2898 0.057 Uiso 1 1 calc R B 2
C30B C 0.3591(3) -0.0043(3) 0.4561(2) 0.0428(14) Uani 1 1 d . B 2
H30D H 0.3092 0.0455 0.4747 0.064 Uiso 1 1 calc R B 2
H30E H 0.4121 -0.0031 0.4577 0.064 Uiso 1 1 calc R B 2
H30F H 0.351 -0.0517 0.4769 0.064 Uiso 1 1 calc R B 2
C31B C 0.2585(3) 0.0604(3) 0.3743(2) 0.0414(14) Uani 1 1 d . B 2
H31D H 0.2491 0.1164 0.3811 0.062 Uiso 1 1 calc R B 2
H31E H 0.2139 0.0468 0.4048 0.062 Uiso 1 1 calc R B 2
H31F H 0.2552 0.0556 0.3357 0.062 Uiso 1 1 calc R B 2
C32B C 0.3814(3) -0.1160(3) 0.3641(2) 0.0368(12) Uani 1 1 d . B 2
H32D H 0.3868 -0.1222 0.3232 0.055 Uiso 1 1 calc R B 2
H32E H 0.3305 -0.1247 0.3905 0.055 Uiso 1 1 calc R B 2
H32F H 0.4335 -0.1561 0.3717 0.055 Uiso 1 1 calc R B 2
Ge1C Ge -0.18881(3) 1.23051(3) 0.325413(19) 0.01726(11) Uani 1 1 d . C 3
P1C P -0.18258(7) 1.30119(8) 0.12816(5) 0.0263(3) Uani 1 1 d . C 3
P2C P -0.07389(7) 1.15093(7) 0.19057(5) 0.0223(3) Uani 1 1 d . C 3
P3C P -0.21259(7) 1.20043(7) 0.24127(5) 0.0205(3) Uani 1 1 d . C 3
P4C P -0.02216(7) 1.26867(8) 0.13053(5) 0.0253(3) Uani 1 1 d . C 3
P5C P -0.20125(7) 1.37275(7) 0.22703(5) 0.0238(3) Uani 1 1 d . C 3
P6C P -0.10049(7) 1.29810(7) 0.26547(5) 0.0211(3) Uani 1 1 d . C 3
Si1C Si -0.11537(8) 1.03348(8) 0.34077(6) 0.0270(3) Uani 1 1 d . C 3
Si2C Si -0.09886(8) 1.13692(8) 0.41807(6) 0.0273(3) Uani 1 1 d . C 3
Si3C Si -0.30373(8) 1.40641(8) 0.39695(6) 0.0289(3) Uani 1 1 d . C 3
Si4C Si -0.36557(7) 1.27344(8) 0.42972(6) 0.0265(3) Uani 1 1 d . C 3
N1C N -0.1363(2) 1.1328(2) 0.36085(15) 0.0193(8) Uani 1 1 d . C 3
N2C N -0.2832(2) 1.3044(2) 0.38334(15) 0.0210(8) Uani 1 1 d . C 3
C1C C -0.0808(3) 1.2074(3) 0.12088(18) 0.0258(11) Uani 1 1 d . C 3
C2C C -0.2456(2) 1.3027(3) 0.20847(18) 0.0222(10) Uani 1 1 d . C 3
C3C C -0.1288(3) 1.3593(3) 0.14839(19) 0.0257(11) Uani 1 1 d . C 3
C4C C -0.0272(2) 1.2216(3) 0.20467(18) 0.0212(10) Uani 1 1 d . C 3
C5C C -0.0494(3) 1.1543(3) 0.0653(2) 0.0337(12) Uani 1 1 d . C 3
C6C C -0.1148(3) 1.1178(3) 0.0720(2) 0.0451(14) Uani 1 1 d . C 3
H6C1 H -0.1725 1.1618 0.0782 0.068 Uiso 1 1 calc R C 3
H6C2 H -0.1164 1.0822 0.1058 0.068 Uiso 1 1 calc R C 3
H6C3 H -0.0974 1.0862 0.0364 0.068 Uiso 1 1 calc R C 3
C7C C -0.0450(4) 1.2076(4) 0.0103(2) 0.0475(15) Uani 1 1 d . C 3
H7C1 H -0.0029 1.2308 0.0054 0.071 Uiso 1 1 calc R C 3
H7C2 H -0.1022 1.2517 0.0152 0.071 Uiso 1 1 calc R C 3
H7C3 H -0.027 1.1741 -0.0245 0.071 Uiso 1 1 calc R C 3
C8C C 0.0410(3) 1.0863(3) 0.0555(2) 0.0475(15) Uani 1 1 d . C 3
H8C1 H 0.0824 1.1101 0.0512 0.071 Uiso 1 1 calc R C 3
H8C2 H 0.0586 1.0546 0.0198 0.071 Uiso 1 1 calc R C 3
H8C3 H 0.0398 1.0505 0.0892 0.071 Uiso 1 1 calc R C 3
C9C C -0.3464(3) 1.3387(3) 0.2177(2) 0.0293(11) Uani 1 1 d . C 3
C10C C -0.3788(3) 1.4263(3) 0.1965(2) 0.0400(13) Uani 1 1 d . C 3
H10G H -0.3458 1.4276 0.1549 0.06 Uiso 1 1 calc R C 3
H10H H -0.3708 1.4613 0.2196 0.06 Uiso 1 1 calc R C 3
H10I H -0.4405 1.446 0.2014 0.06 Uiso 1 1 calc R C 3
C11C C -0.3621(3) 1.2854(3) 0.1826(2) 0.0391(13) Uani 1 1 d . C 3
H11G H -0.3287 1.2851 0.1409 0.059 Uiso 1 1 calc R C 3
H11H H -0.424 1.3074 0.1875 0.059 Uiso 1 1 calc R C 3
H11I H -0.3437 1.2297 0.1968 0.059 Uiso 1 1 calc R C 3
C12C C -0.3986(3) 1.3383(3) 0.2823(2) 0.0338(12) Uani 1 1 d . C 3
H12G H -0.3894 1.3725 0.3052 0.051 Uiso 1 1 calc R C 3
H12H H -0.3796 1.2824 0.2963 0.051 Uiso 1 1 calc R C 3
H12I H -0.4603 1.3596 0.287 0.051 Uiso 1 1 calc R C 3
C13C C -0.1235(3) 1.4388(3) 0.1180(2) 0.0341(12) Uani 1 1 d . C 3
C14C C -0.0749(3) 1.4227(4) 0.0517(2) 0.0503(16) Uani 1 1 d . C 3
H14G H -0.1063 1.4049 0.0343 0.075 Uiso 1 1 calc R C 3
H14H H -0.0164 1.3801 0.0453 0.075 Uiso 1 1 calc R C 3
H14I H -0.071 1.4728 0.0332 0.075 Uiso 1 1 calc R C 3
C15C C -0.0754(3) 1.4670(3) 0.1458(2) 0.0464(14) Uani 1 1 d . C 3
H15G H -0.1069 1.477 0.1881 0.07 Uiso 1 1 calc R C 3
H15H H -0.0717 1.5173 0.1277 0.07 Uiso 1 1 calc R C 3
H15I H -0.0168 1.4247 0.1396 0.07 Uiso 1 1 calc R C 3
C16C C -0.2140(3) 1.5066(3) 0.1264(2) 0.0438(14) Uani 1 1 d . C 3
H16G H -0.2451 1.4892 0.1085 0.066 Uiso 1 1 calc R C 3
H16H H -0.2085 1.556 0.1076 0.066 Uiso 1 1 calc R C 3
H16I H -0.2463 1.518 0.1684 0.066 Uiso 1 1 calc R C 3
C17C C 0.0674(3) 1.1780(3) 0.2093(2) 0.0269(11) Uani 1 1 d . C 3
C18C C 0.1084(3) 1.2397(3) 0.2001(2) 0.0373(13) Uani 1 1 d . C 3
H18G H 0.0714 1.2843 0.2294 0.056 Uiso 1 1 calc R C 3
H18H H 0.1141 1.2615 0.1606 0.056 Uiso 1 1 calc R C 3
H18I H 0.1658 1.2126 0.2045 0.056 Uiso 1 1 calc R C 3
C19C C 0.1259(3) 1.1086(3) 0.1633(2) 0.0364(13) Uani 1 1 d . C 3
H19G H 0.1002 1.069 0.1689 0.055 Uiso 1 1 calc R C 3
H19H H 0.1832 1.0817 0.1679 0.055 Uiso 1 1 calc R C 3
H19I H 0.1317 1.1307 0.1239 0.055 Uiso 1 1 calc R C 3
C20C C 0.0631(3) 1.1419(3) 0.2704(2) 0.0349(13) Uani 1 1 d . C 3
H20G H 0.037 1.1025 0.277 0.052 Uiso 1 1 calc R C 3
H20H H 0.0278 1.1856 0.3004 0.052 Uiso 1 1 calc R C 3
H20I H 0.1218 1.1146 0.2726 0.052 Uiso 1 1 calc R C 3
C21C C -0.1764(3) 1.0230(3) 0.2965(2) 0.0377(12) Uani 1 1 d . C 3
H21G H -0.2387 1.0536 0.316 0.057 Uiso 1 1 calc R C 3
H21H H -0.1641 0.9654 0.2929 0.057 Uiso 1 1 calc R C 3
H21I H -0.1585 1.0445 0.2573 0.057 Uiso 1 1 calc R C 3
C22C C -0.0003(3) 0.9720(3) 0.2971(2) 0.0407(13) Uani 1 1 d . C 3
H22G H 0.0378 0.9735 0.317 0.061 Uiso 1 1 calc R C 3
H22H H 0.0138 0.9947 0.2579 0.061 Uiso 1 1 calc R C 3
H22I H 0.0081 0.9156 0.2934 0.061 Uiso 1 1 calc R C 3
C23C C -0.1430(3) 0.9753(3) 0.4086(2) 0.0415(13) Uani 1 1 d . C 3
H23G H -0.1132 0.9777 0.4347 0.062 Uiso 1 1 calc R C 3
H23H H -0.1246 0.9184 0.3977 0.062 Uiso 1 1 calc R C 3
H23I H -0.2058 0.9994 0.429 0.062 Uiso 1 1 calc R C 3
C24C C 0.0146(3) 1.0604(3) 0.4091(2) 0.0402(13) Uani 1 1 d . C 3
H24G H 0.0179 1.0054 0.4068 0.06 Uiso 1 1 calc R C 3
H24H H 0.0301 1.065 0.4429 0.06 Uiso 1 1 calc R C 3
H24I H 0.0549 1.0709 0.373 0.06 Uiso 1 1 calc R C 3
C25C C -0.1637(3) 1.1147(3) 0.4923(2) 0.0418(14) Uani 1 1 d . C 3
H25G H -0.1293 1.0615 0.5047 0.063 Uiso 1 1 calc R C 3
H25H H -0.2168 1.1142 0.4903 0.063 Uiso 1 1 calc R C 3
H25I H -0.1789 1.1569 0.5208 0.063 Uiso 1 1 calc R C 3
C26C C -0.1002(3) 1.2389(3) 0.4227(2) 0.0375(13) Uani 1 1 d . C 3
H26G H -0.0666 1.252 0.3844 0.056 Uiso 1 1 calc R C 3
H26H H -0.0746 1.2389 0.4522 0.056 Uiso 1 1 calc R C 3
H26I H -0.1602 1.2798 0.434 0.056 Uiso 1 1 calc R C 3
C27C C -0.2102(3) 1.4367(3) 0.3709(2) 0.0357(12) Uani 1 1 d . C 3
H27G H -0.1822 1.4265 0.3284 0.053 Uiso 1 1 calc R C 3
H27H H -0.1683 1.4047 0.3908 0.053 Uiso 1 1 calc R C 3
H27I H -0.231 1.4947 0.3798 0.053 Uiso 1 1 calc R C 3
C28C C -0.3476(3) 1.4304(3) 0.4779(2) 0.0426(13) Uani 1 1 d . C 3
H28G H -0.3978 1.4165 0.4962 0.064 Uiso 1 1 calc R C 3
H28H H -0.3654 1.4886 0.4844 0.064 Uiso 1 1 calc R C 3
H28I H -0.3026 1.3986 0.4955 0.064 Uiso 1 1 calc R C 3
C29C C -0.3865(3) 1.4833(3) 0.3657(2) 0.0430(14) Uani 1 1 d . C 3
H29G H -0.438 1.4713 0.378 0.065 Uiso 1 1 calc R C 3
H29H H -0.362 1.4808 0.3227 0.065 Uiso 1 1 calc R C 3
H29I H -0.4025 1.538 0.3801 0.065 Uiso 1 1 calc R C 3
C30C C -0.3658(3) 1.2595(3) 0.5077(2) 0.0439(14) Uani 1 1 d . C 3
H30G H -0.4126 1.3068 0.5319 0.066 Uiso 1 1 calc R C 3
H30H H -0.31 1.2542 0.5088 0.066 Uiso 1 1 calc R C 3
H30I H -0.3751 1.2102 0.5229 0.066 Uiso 1 1 calc R C 3
C31C C -0.4781(3) 1.3489(3) 0.4362(2) 0.0382(13) Uani 1 1 d . C 3
H31G H -0.4875 1.4015 0.4505 0.057 Uiso 1 1 calc R C 3
H31H H -0.5201 1.3294 0.4638 0.057 Uiso 1 1 calc R C 3
H31I H -0.4854 1.3555 0.3975 0.057 Uiso 1 1 calc R C 3
C32C C -0.3547(3) 1.1765(3) 0.4024(2) 0.0340(12) Uani 1 1 d . C 3
H32G H -0.2966 1.1345 0.3981 0.051 Uiso 1 1 calc R C 3
H32H H -0.3637 1.1851 0.3643 0.051 Uiso 1 1 calc R C 3
H32I H -0.3981 1.159 0.4305 0.051 Uiso 1 1 calc R C 3

loop_
_atom_site_aniso_label
_atom_site_aniso_U_11
_atom_site_aniso_U_22
_atom_site_aniso_U_33
_atom_site_aniso_U_23
_atom_site_aniso_U_13
_atom_site_aniso_U_12
Ge 0.0181(2) 0.0173(2) 0.0197(2) 0.00079(19) -0.00685(18) -0.00874(19)
P1 0.0209(5) 0.0241(6) 0.0219(6) 0.0013(5) -0.0066(5) -0.0105(5)
P2 0.0221(6) 0.0208(6) 0.0220(6) -0.0002(5) -0.0078(5) -0.0101(5)
P3 0.0177(5) 0.0220(6) 0.0210(6) 0.0010(5) -0.0074(5) -0.0088(5)
P4 0.0224(6) 0.0241(6) 0.0224(6) 0.0006(5) -0.0089(5) -0.0103(5)
P5 0.0200(5) 0.0211(6) 0.0240(6) 0.0018(5) -0.0073(5) -0.0096(5)
P6 0.0189(5) 0.0214(6) 0.0223(6) 0.0003(5) -0.0071(5) -0.0090(5)
Si1 0.0248(6) 0.0183(7) 0.0287(7) 0.0021(5) -0.0077(5) -0.0094(5)
Si2 0.0244(6) 0.0239(7) 0.0267(7) 0.0002(6) -0.0024(5) -0.0133(5)
Si3 0.0246(6) 0.0175(7) 0.0305(7) -0.0013(5) -0.0127(5) -0.0073(5)
Si4 0.0263(6) 0.0219(7) 0.0249(7) -0.0005(5) -0.0130(5) -0.0087(5)
N1 0.0228(18) 0.0171(19) 0.023(2) 0.0029(16) -0.0047(15) -0.0108(16)
N2 0.0228(18) 0.0144(19) 0.0191(19) -0.0005(15) -0.0073(15) -0.0075(15)
C1 0.024(2) 0.026(3) 0.021(2) -0.001(2) -0.0072(19) -0.013(2)
C2 0.021(2) 0.023(2) 0.020(2) 0.0054(19) -0.0066(18) -0.0140(19)
C3 0.023(2) 0.020(2) 0.028(3) 0.003(2) -0.0114(19) -0.0115(19)
C4 0.020(2) 0.017(2) 0.024(2) -0.0025(19) -0.0075(18) -0.0099(18)
C5 0.023(2) 0.027(3) 0.023(2) -0.003(2) -0.0056(19) -0.008(2)
C6 0.025(2) 0.035(3) 0.045(3) -0.015(2) -0.012(2) -0.004(2)
C7 0.036(3) 0.036(3) 0.027(3) -0.001(2) -0.004(2) -0.020(2)
C8 0.039(3) 0.022(3) 0.031(3) -0.003(2) -0.010(2) -0.012(2)
C9 0.023(2) 0.021(2) 0.027(3) 0.0001(19) -0.0070(19) -0.0151(19)
C10 0.039(3) 0.035(3) 0.039(3) 0.005(2) -0.012(2) -0.029(2)
C11 0.022(2) 0.044(3) 0.041(3) -0.004(2) -0.006(2) -0.019(2)
C12 0.034(3) 0.038(3) 0.033(3) -0.004(2) -0.011(2) -0.024(2)
C13 0.026(2) 0.027(3) 0.026(3) 0.007(2) -0.008(2) -0.011(2)
C14 0.055(3) 0.038(3) 0.030(3) 0.008(2) -0.014(3) -0.015(3)
C15 0.033(3) 0.030(3) 0.046(3) 0.010(2) -0.022(2) -0.013(2)
C16 0.032(3) 0.028(3) 0.042(3) 0.014(2) -0.015(2) -0.015(2)
C17 0.028(2) 0.031(3) 0.027(3) -0.002(2) -0.010(2) -0.016(2)
C18 0.027(2) 0.039(3) 0.040(3) 0.002(2) -0.016(2) -0.018(2)
C19 0.039(3) 0.041(3) 0.043(3) -0.002(3) -0.015(2) -0.026(2)
C20 0.031(2) 0.039(3) 0.037(3) 0.003(2) -0.009(2) -0.024(2)
C21 0.027(2) 0.023(3) 0.036(3) 0.002(2) -0.013(2) -0.009(2)
C22 0.031(3) 0.021(3) 0.048(3) -0.002(2) -0.006(2) -0.012(2)
C23 0.044(3) 0.028(3) 0.041(3) 0.009(2) -0.013(2) -0.010(2)
C24 0.033(2) 0.033(3) 0.031(3) 0.001(2) -0.002(2) -0.023(2)
C25 0.045(3) 0.037(3) 0.035(3) -0.002(2) -0.005(2) -0.024(3)
C26 0.028(2) 0.028(3) 0.041(3) -0.002(2) -0.005(2) -0.013(2)
C27 0.030(2) 0.023(3) 0.045(3) 0.002(2) -0.019(2) -0.004(2)
C28 0.037(3) 0.031(3) 0.036(3) -0.007(2) -0.014(2) -0.003(2)
C29 0.041(3) 0.021(3) 0.049(3) 0.004(2) -0.025(2) -0.012(2)
C30 0.052(3) 0.036(3) 0.025(3) 0.005(2) -0.013(2) -0.024(3)
C31 0.030(2) 0.031(3) 0.034(3) 0.000(2) -0.018(2) -0.013(2)
C32 0.036(3) 0.028(3) 0.039(3) -0.001(2) -0.024(2) -0.003(2)
Ge1B 0.0197(2) 0.0175(2) 0.0174(2) 0.00350(19) -0.00788(18) -0.00941(19)
P1B 0.0228(6) 0.0194(6) 0.0185(6) 0.0028(5) -0.0092(5) -0.0095(5)
P2B 0.0216(5) 0.0174(6) 0.0204(6) 0.0021(5) -0.0081(5) -0.0079(5)
P3B 0.0214(5) 0.0183(6) 0.0199(6) 0.0035(5) -0.0092(5) -0.0106(5)
P4B 0.0200(5) 0.0223(6) 0.0201(6) 0.0025(5) -0.0058(5) -0.0098(5)
P5B 0.0213(5) 0.0161(6) 0.0185(6) 0.0022(5) -0.0074(5) -0.0084(5)
P6B 0.0194(5) 0.0202(6) 0.0197(6) 0.0015(5) -0.0073(5) -0.0101(5)
Si1B 0.0333(7) 0.0205(7) 0.0304(7) 0.0082(6) -0.0155(6) -0.0124(6)
Si2B 0.0311(7) 0.0293(7) 0.0254(7) 0.0061(6) -0.0167(6) -0.0139(6)
Si3B 0.0346(7) 0.0190(7) 0.0239(7) 0.0005(5) -0.0105(6) -0.0082(6)
Si4B 0.0250(6) 0.0321(8) 0.0222(7) 0.0021(6) -0.0034(5) -0.0111(6)
N1B 0.0253(18) 0.020(2) 0.0194(19) 0.0066(16) -0.0100(15) -0.0107(16)
N2B 0.0223(18) 0.021(2) 0.020(2) 0.0041(16) -0.0062(15) -0.0111(16)
C1B 0.023(2) 0.016(2) 0.023(2) 0.0023(19) -0.0079(19) -0.0102(19)
C2B 0.022(2) 0.020(2) 0.021(2) 0.0032(19) -0.0108(18) -0.0117(19)
C3B 0.021(2) 0.021(2) 0.019(2) 0.0003(19) -0.0072(18) -0.0100(19)
C4B 0.020(2) 0.020(2) 0.018(2) 0.0019(18) -0.0072(18) -0.0080(18)
C5B 0.029(2) 0.020(2) 0.023(2) 0.000(2) -0.009(2) -0.009(2)
C6B 0.047(3) 0.029(3) 0.036(3) -0.001(2) -0.013(2) -0.020(2)
C7B 0.051(3) 0.031(3) 0.019(3) -0.004(2) -0.006(2) -0.010(2)
C8B 0.033(3) 0.027(3) 0.034(3) -0.008(2) -0.006(2) -0.008(2)
C9B 0.020(2) 0.027(3) 0.021(2) 0.003(2) -0.0120(18) -0.0091(19)
C10B 0.021(2) 0.031(3) 0.036(3) 0.011(2) -0.014(2) -0.009(2)
C11B 0.030(2) 0.037(3) 0.032(3) 0.007(2) -0.017(2) -0.020(2)
C12B 0.021(2) 0.041(3) 0.028(3) 0.000(2) -0.006(2) -0.012(2)
C13B 0.029(2) 0.022(2) 0.020(2) 0.0072(19) -0.0079(19) -0.014(2)
C14B 0.031(2) 0.031(3) 0.024(3) 0.008(2) -0.007(2) -0.016(2)
C15B 0.067(3) 0.032(3) 0.032(3) 0.008(2) -0.020(3) -0.036(3)
C16B 0.043(3) 0.025(3) 0.029(3) 0.012(2) -0.010(2) -0.009(2)
C17B 0.019(2) 0.026(3) 0.026(3) 0.000(2) -0.0095(19) -0.0073(19)
C18B 0.023(2) 0.042(3) 0.038(3) 0.008(2) -0.012(2) -0.019(2)
C19B 0.017(2) 0.029(3) 0.042(3) -0.002(2) -0.010(2) -0.004(2)
C20B 0.024(2) 0.032(3) 0.032(3) 0.003(2) -0.016(2) -0.011(2)
C21B 0.057(3) 0.027(3) 0.052(3) 0.012(3) -0.031(3) -0.022(3)
C22B 0.042(3) 0.025(3) 0.044(3) 0.005(2) -0.020(2) -0.007(2)
C23B 0.058(3) 0.036(3) 0.039(3) 0.018(3) -0.022(3) -0.025(3)
C24B 0.042(3) 0.043(3) 0.040(3) 0.013(3) -0.028(2) -0.018(3)
C25B 0.048(3) 0.043(3) 0.028(3) 0.002(2) -0.014(2) -0.014(3)
C26B 0.043(3) 0.034(3) 0.035(3) 0.001(2) -0.020(2) -0.022(2)
C27B 0.046(3) 0.024(3) 0.039(3) -0.001(2) -0.012(2) -0.014(2)
C28B 0.059(3) 0.027(3) 0.032(3) -0.006(2) -0.016(3) -0.007(3)
C29B 0.043(3) 0.026(3) 0.037(3) 0.005(2) -0.016(2) -0.006(2)
C30B 0.043(3) 0.050(4) 0.027(3) 0.007(3) -0.005(2) -0.017(3)
C31B 0.024(2) 0.052(4) 0.037(3) 0.007(3) -0.002(2) -0.013(2)
C32B 0.039(3) 0.041(3) 0.032(3) 0.008(2) -0.008(2) -0.023(2)
Ge1C 0.0171(2) 0.0171(2) 0.0185(2) 0.00228(19) -0.00658(18) -0.00772(19)
P1C 0.0264(6) 0.0363(7) 0.0223(6) 0.0073(5) -0.0116(5) -0.0171(6)
P2C 0.0203(5) 0.0261(7) 0.0214(6) 0.0009(5) -0.0058(5) -0.0111(5)
P3C 0.0192(5) 0.0251(6) 0.0209(6) 0.0029(5) -0.0078(5) -0.0119(5)
P4C 0.0234(6) 0.0332(7) 0.0224(7) 0.0051(5) -0.0070(5) -0.0159(5)
P5C 0.0241(6) 0.0238(6) 0.0259(7) 0.0071(5) -0.0117(5) -0.0110(5)
P6C 0.0215(5) 0.0241(6) 0.0231(6) 0.0044(5) -0.0098(5) -0.0133(5)
Si1C 0.0276(6) 0.0177(7) 0.0327(8) -0.0006(6) -0.0083(6) -0.0073(5)
Si2C 0.0315(7) 0.0260(7) 0.0261(7) 0.0044(6) -0.0152(6) -0.0097(6)
Si3C 0.0295(7) 0.0199(7) 0.0346(8) -0.0025(6) -0.0096(6) -0.0076(6)
Si4C 0.0193(6) 0.0273(7) 0.0276(7) 0.0032(6) -0.0045(5) -0.0079(5)
N1C 0.0204(17) 0.0129(18) 0.025(2) -0.0001(15) -0.0093(15) -0.0056(15)
N2C 0.0212(18) 0.0153(19) 0.025(2) -0.0016(16) -0.0067(16) -0.0059(15)
C1C 0.021(2) 0.038(3) 0.020(2) 0.003(2) -0.0054(19) -0.016(2)
C2C 0.019(2) 0.031(3) 0.021(2) 0.007(2) -0.0087(18) -0.014(2)
C3C 0.028(2) 0.028(3) 0.026(3) 0.011(2) -0.013(2) -0.016(2)
C4C 0.018(2) 0.030(3) 0.019(2) 0.006(2) -0.0073(18) -0.0147(19)
C5C 0.033(3) 0.050(3) 0.023(3) -0.001(2) -0.008(2) -0.023(2)
C6C 0.051(3) 0.054(4) 0.039(3) -0.011(3) -0.008(3) -0.032(3)
C7C 0.059(3) 0.074(4) 0.018(3) -0.001(3) -0.004(2) -0.041(3)
C8C 0.044(3) 0.055(4) 0.034(3) -0.016(3) -0.004(2) -0.014(3)
C9C 0.021(2) 0.039(3) 0.029(3) 0.008(2) -0.012(2) -0.011(2)
C10C 0.031(3) 0.043(3) 0.046(3) 0.016(3) -0.021(2) -0.011(2)
C11C 0.028(2) 0.061(4) 0.039(3) 0.007(3) -0.019(2) -0.022(3)
C12C 0.022(2) 0.040(3) 0.038(3) 0.002(2) -0.011(2) -0.011(2)
C13C 0.038(3) 0.036(3) 0.035(3) 0.019(2) -0.017(2) -0.022(2)
C14C 0.053(3) 0.060(4) 0.039(3) 0.024(3) -0.014(3) -0.031(3)
C15C 0.059(3) 0.042(3) 0.058(4) 0.023(3) -0.032(3) -0.035(3)
C16C 0.052(3) 0.035(3) 0.051(3) 0.025(3) -0.026(3) -0.023(3)
C17C 0.017(2) 0.034(3) 0.032(3) 0.005(2) -0.008(2) -0.014(2)
C18C 0.029(2) 0.050(3) 0.045(3) 0.006(3) -0.015(2) -0.026(2)
C19C 0.019(2) 0.046(3) 0.039(3) 0.001(3) -0.004(2) -0.013(2)
C20C 0.024(2) 0.045(3) 0.036(3) 0.015(2) -0.015(2) -0.013(2)
C21C 0.041(3) 0.024(3) 0.050(3) -0.003(2) -0.013(3) -0.017(2)
C22C 0.035(3) 0.030(3) 0.044(3) -0.008(2) -0.008(2) -0.004(2)
C23C 0.058(3) 0.021(3) 0.044(3) 0.010(2) -0.016(3) -0.018(2)
C24C 0.037(3) 0.046(3) 0.036(3) 0.008(3) -0.021(2) -0.010(3)
C25C 0.049(3) 0.042(3) 0.026(3) 0.005(2) -0.016(2) -0.009(3)
C26C 0.054(3) 0.034(3) 0.036(3) 0.002(2) -0.029(3) -0.018(3)
C27C 0.043(3) 0.021(3) 0.045(3) -0.009(2) -0.016(2) -0.012(2)
C28C 0.050(3) 0.032(3) 0.038(3) -0.013(2) -0.005(3) -0.014(3)
C29C 0.045(3) 0.018(3) 0.063(4) 0.000(3) -0.025(3) -0.004(2)
C30C 0.037(3) 0.053(4) 0.028(3) 0.007(3) -0.007(2) -0.010(3)
C31C 0.024(2) 0.038(3) 0.040(3) 0.000(2) -0.001(2) -0.008(2)
C32C 0.028(2) 0.033(3) 0.041(3) 0.007(2) -0.008(2) -0.017(2)

loop_
_atom_type_symbol
_atom_type_description
_atom_type_scat_dispersion_real
_atom_type_scat_dispersion_imag
_atom_type_scat_source
C C 0.0033 0.0016 'International Tables Vol C Tables 4.2.6.8 and 6.1.1.4'
H H 0 0 'International Tables Vol C Tables 4.2.6.8 and 6.1.1.4'
Ge Ge 0.1547 1.8001 'International Tables Vol C Tables 4.2.6.8 and 6.1.1.4'
N N 0.0061 0.0033 'International Tables Vol C Tables 4.2.6.8 and 6.1.1.4'
P P 0.1023 0.0942 'International Tables Vol C Tables 4.2.6.8 and 6.1.1.4'
Si Si 0.0817 0.0704 'International Tables Vol C Tables 4.2.6.8 and 6.1.1.4'

loop_
_geom_angle_atom_site_label_1
_geom_angle_atom_site_label_2
_geom_angle_atom_site_label_3
_geom_angle
_geom_angle_site_symmetry_1
_geom_angle_site_symmetry_3
_geom_angle_publ_flag
N2 Ge N1 109.21(15) . . ?
N2 Ge P3 117.07(11) . . ?
N1 Ge P3 110.33(10) . . ?
N2 Ge P6 111.07(10) . . ?
N1 Ge P6 117.82(11) . . ?
P3 Ge P6 90.65(4) . . ?
C1 P1 C2 101.86(19) . . ?
C1 P1 C3 87.33(18) . . ?
C2 P1 C3 88.03(18) . . ?
C1 P2 C4 87.62(18) . . ?
C1 P2 P3 97.24(14) . . ?
C4 P2 P3 107.77(14) . . ?
C2 P3 P2 99.60(14) . . ?
C2 P3 Ge 101.50(13) . . ?
P2 P3 Ge 91.59(5) . . ?
C3 P4 C4 101.57(19) . . ?
C3 P4 C1 87.47(18) . . ?
C4 P4 C1 88.28(17) . . ?
C3 P5 C2 87.28(18) . . ?
C3 P5 P6 97.75(14) . . ?
C2 P5 P6 107.63(14) . . ?
C4 P6 P5 99.23(14) . . ?
C4 P6 Ge 100.29(13) . . ?
P5 P6 Ge 92.68(5) . . ?
N1 Si1 C21 117.81(19) . . ?
N1 Si1 C22 114.45(19) . . ?
C21 Si1 C22 104.5(2) . . ?
N1 Si1 C23 109.5(2) . . ?
C21 Si1 C23 103.3(2) . . ?
C22 Si1 C23 106.1(2) . . ?
N1 Si2 C26 111.61(19) . . ?
N1 Si2 C24 113.4(2) . . ?
C26 Si2 C24 105.6(2) . . ?
N1 Si2 C25 113.8(2) . . ?
C26 Si2 C25 107.5(2) . . ?
C24 Si2 C25 104.2(2) . . ?
N2 Si3 C28 109.33(19) . . ?
N2 Si3 C29 114.79(18) . . ?
C28 Si3 C29 106.7(2) . . ?
N2 Si3 C27 117.13(19) . . ?
C28 Si3 C27 104.3(2) . . ?
C29 Si3 C27 103.6(2) . . ?
N2 Si4 C32 111.61(19) . . ?
N2 Si4 C31 112.80(18) . . ?
C32 Si4 C31 106.2(2) . . ?
N2 Si4 C30 113.86(19) . . ?
C32 Si4 C30 107.3(2) . . ?
C31 Si4 C30 104.5(2) . . ?
Si2 N1 Si1 114.37(19) . . ?
Si2 N1 Ge 119.18(18) . . ?
Si1 N1 Ge 126.41(19) . . ?
Si4 N2 Si3 113.91(19) . . ?
Si4 N2 Ge 119.13(17) . . ?
Si3 N2 Ge 126.94(18) . . ?
C5 C1 P2 116.4(3) . . ?
C5 C1 P1 112.9(3) . . ?
P2 C1 P1 116.4(2) . . ?
C5 C1 P4 123.5(3) . . ?
P2 C1 P4 92.37(18) . . ?
P1 C1 P4 92.03(19) . . ?
C9 C2 P3 110.6(3) . . ?
C9 C2 P1 110.0(3) . . ?
P3 C2 P1 112.0(2) . . ?
C9 C2 P5 116.9(3) . . ?
P3 C2 P5 114.5(2) . . ?
P1 C2 P5 91.40(17) . . ?
C13 C3 P5 116.7(3) . . ?
C13 C3 P4 113.3(3) . . ?
P5 C3 P4 116.5(2) . . ?
C13 C3 P1 122.3(3) . . ?
P5 C3 P1 92.52(18) . . ?
P4 C3 P1 92.09(19) . . ?
C17 C4 P6 110.9(3) . . ?
C17 C4 P4 109.4(3) . . ?
P6 C4 P4 112.8(2) . . ?
C17 C4 P2 116.9(3) . . ?
P6 C4 P2 114.4(2) . . ?
P4 C4 P2 90.92(17) . . ?
C6 C5 C8 110.1(4) . . ?
C6 C5 C7 109.6(4) . . ?
C8 C5 C7 108.6(4) . . ?
C6 C5 C1 108.3(4) . . ?
C8 C5 C1 111.3(4) . . ?
C7 C5 C1 109.0(4) . . ?
C10 C9 C12 108.8(4) . . ?
C10 C9 C11 108.2(4) . . ?
C12 C9 C11 108.3(3) . . ?
C10 C9 C2 111.7(3) . . ?
C12 C9 C2 110.6(3) . . ?
C11 C9 C2 109.2(4) . . ?
C16 C13 C15 110.6(4) . . ?
C16 C13 C14 108.1(4) . . ?
C15 C13 C14 108.7(4) . . ?
C16 C13 C3 111.3(4) . . ?
C15 C13 C3 107.8(4) . . ?
C14 C13 C3 110.4(4) . . ?
C20 C17 C19 108.5(4) . . ?
C20 C17 C18 108.4(4) . . ?
C19 C17 C18 108.0(4) . . ?
C20 C17 C4 110.7(4) . . ?
C19 C17 C4 111.4(3) . . ?
C18 C17 C4 109.8(4) . . ?
N2B Ge1B N1B 110.66(15) . . ?
N2B Ge1B P6B 108.51(11) . . ?
N1B Ge1B P6B 118.41(11) . . ?
N2B Ge1B P3B 117.89(11) . . ?
N1B Ge1B P3B 109.25(11) . . ?
P6B Ge1B P3B 91.28(4) . . ?
C1B P1B C2B 102.03(17) . . ?
C1B P1B C3B 87.16(18) . . ?
C2B P1B C3B 87.64(18) . . ?
C1B P2B C4B 87.32(18) . . ?
C1B P2B P3B 97.82(13) . . ?
C4B P2B P3B 107.61(13) . . ?
C2B P3B P2B 99.16(13) . . ?
C2B P3B Ge1B 100.67(14) . . ?
P2B P3B Ge1B 91.76(5) . . ?
C3B P4B C4B 101.95(18) . . ?
C3B P4B C1B 87.26(18) . . ?
C4B P4B C1B 88.26(19) . . ?
C3B P5B C2B 87.17(19) . . ?
C3B P5B P6B 97.69(13) . . ?
C2B P5B P6B 107.81(12) . . ?
C4B P6B P5B 99.26(13) . . ?
C4B P6B Ge1B 100.53(14) . . ?
P5B P6B Ge1B 91.89(5) . . ?
N1B Si1B C21B 117.49(19) . . ?
N1B Si1B C22B 115.4(2) . . ?
C21B Si1B C22B 104.5(2) . . ?
N1B Si1B C23B 109.4(2) . . ?
C21B Si1B C23B 104.0(2) . . ?
C22B Si1B C23B 104.7(2) . . ?
N1B Si2B C26B 111.81(19) . . ?
N1B Si2B C25B 113.1(2) . . ?
C26B Si2B C25B 106.7(2) . . ?
N1B Si2B C24B 113.4(2) . . ?
C26B Si2B C24B 105.5(2) . . ?
C25B Si2B C24B 105.7(2) . . ?
N2B Si3B C27B 118.84(19) . . ?
N2B Si3B C28B 109.0(2) . . ?
C27B Si3B C28B 103.4(2) . . ?
N2B Si3B C29B 114.4(2) . . ?
C27B Si3B C29B 103.5(2) . . ?
C28B Si3B C29B 106.5(2) . . ?
N2B Si4B C32B 110.9(2) . . ?
N2B Si4B C31B 113.9(2) . . ?
C32B Si4B C31B 106.8(2) . . ?
N2B Si4B C30B 113.7(2) . . ?
C32B Si4B C30B 107.1(2) . . ?
C31B Si4B C30B 103.9(2) . . ?
Si2B N1B Si1B 114.02(18) . . ?
Si2B N1B Ge1B 119.3(2) . . ?
Si1B N1B Ge1B 126.6(2) . . ?
Si4B N2B Si3B 114.33(19) . . ?
Si4B N2B Ge1B 119.2(2) . . ?
Si3B N2B Ge1B 126.44(19) . . ?
C5B C1B P1B 114.3(3) . . ?
C5B C1B P2B 115.2(3) . . ?
P1B C1B P2B 115.9(2) . . ?
C5B C1B P4B 123.2(3) . . ?
P1B C1B P4B 92.42(19) . . ?
P2B C1B P4B 92.46(19) . . ?
C9B C2B P3B 110.8(3) . . ?
C9B C2B P1B 110.1(3) . . ?
P3B C2B P1B 112.3(2) . . ?
C9B C2B P5B 115.9(3) . . ?
P3B C2B P5B 114.7(2) . . ?
P1B C2B P5B 91.78(18) . . ?
C13B C3B P4B 113.6(3) . . ?
C13B C3B P5B 115.5(3) . . ?
P4B C3B P5B 116.1(2) . . ?
C13B C3B P1B 123.8(3) . . ?
P4B C3B P1B 92.19(19) . . ?
P5B C3B P1B 92.67(19) . . ?
C17B C4B P6B 110.2(3) . . ?
C17B C4B P4B 110.2(3) . . ?
P6B C4B P4B 112.3(2) . . ?
C17B C4B P2B 116.8(3) . . ?
P6B C4B P2B 114.7(2) . . ?
P4B C4B P2B 91.23(19) . . ?
C8B C5B C6B 109.3(4) . . ?
C8B C5B C7B 107.1(4) . . ?
C6B C5B C7B 110.2(4) . . ?
C8B C5B C1B 111.2(4) . . ?
C6B C5B C1B 108.4(4) . . ?
C7B C5B C1B 110.6(4) . . ?
C12B C9B C11B 108.9(4) . . ?
C12B C9B C10B 108.3(4) . . ?
C11B C9B C10B 108.3(3) . . ?
C12B C9B C2B 110.7(3) . . ?
C11B C9B C2B 109.7(3) . . ?
C10B C9B C2B 111.0(3) . . ?
C16B C13B C15B 110.6(4) . . ?
C16B C13B C14B 107.9(3) . . ?
C15B C13B C14B 109.8(4) . . ?
C16B C13B C3B 111.1(3) . . ?
C15B C13B C3B 107.6(3) . . ?
C14B C13B C3B 109.9(4) . . ?
C20B C17B C18B 108.6(4) . . ?
C20B C17B C19B 108.2(4) . . ?
C18B C17B C19B 108.7(4) . . ?
C20B C17B C4B 110.8(3) . . ?
C18B C17B C4B 109.4(3) . . ?
C19B C17B C4B 111.2(4) . . ?
N2C Ge1C N1C 109.42(14) . . ?
N2C Ge1C P6C 109.08(11) . . ?
N1C Ge1C P6C 118.64(11) . . ?
N2C Ge1C P3C 118.56(11) . . ?
N1C Ge1C P3C 109.66(11) . . ?
P6C Ge1C P3C 90.93(4) . . ?
C1C P1C C2C 101.93(18) . . ?
C1C P1C C3C 87.5(2) . . ?
C2C P1C C3C 88.01(19) . . ?
C1C P2C C4C 87.23(19) . . ?
C1C P2C P3C 98.09(13) . . ?
C4C P2C P3C 107.53(14) . . ?
C2C P3C P2C 98.88(13) . . ?
C2C P3C Ge1C 100.43(14) . . ?
P2C P3C Ge1C 92.47(5) . . ?
C3C P4C C4C 101.82(19) . . ?
C3C P4C C1C 87.3(2) . . ?
C4C P4C C1C 87.58(19) . . ?
C3C P5C C2C 87.47(19) . . ?
C3C P5C P6C 97.15(13) . . ?
C2C P5C P6C 107.89(13) . . ?
C4C P6C P5C 99.30(13) . . ?
C4C P6C Ge1C 100.88(14) . . ?
P5C P6C Ge1C 91.25(5) . . ?
N1C Si1C C21C 118.15(19) . . ?
N1C Si1C C22C 114.4(2) . . ?
C21C Si1C C22C 103.0(2) . . ?
N1C Si1C C23C 109.6(2) . . ?
C21C Si1C C23C 104.1(2) . . ?
C22C Si1C C23C 106.6(2) . . ?
N1C Si2C C26C 110.34(18) . . ?
N1C Si2C C25C 114.0(2) . . ?
C26C Si2C C25C 107.8(2) . . ?
N1C Si2C C24C 114.0(2) . . ?
C26C Si2C C24C 107.0(2) . . ?
C25C Si2C C24C 103.2(2) . . ?
N2C Si3C C27C 118.09(19) . . ?
N2C Si3C C28C 110.9(2) . . ?
C27C Si3C C28C 102.8(2) . . ?
N2C Si3C C29C 113.0(2) . . ?
C27C Si3C C29C 105.0(2) . . ?
C28C Si3C C29C 105.9(2) . . ?
N2C Si4C C32C 111.65(19) . . ?
N2C Si4C C31C 113.8(2) . . ?
C32C Si4C C31C 105.9(2) . . ?
N2C Si4C C30C 112.6(2) . . ?
C32C Si4C C30C 108.2(2) . . ?
C31C Si4C C30C 104.2(2) . . ?
Si2C N1C Si1C 114.68(18) . . ?
Si2C N1C Ge1C 118.75(19) . . ?
Si1C N1C Ge1C 126.52(19) . . ?
Si3C N2C Si4C 113.65(19) . . ?
Si3C N2C Ge1C 127.6(2) . . ?
Si4C N2C Ge1C 118.76(19) . . ?
C5C C1C P1C 113.6(3) . . ?
C5C C1C P2C 116.1(3) . . ?
P1C C1C P2C 115.8(2) . . ?
C5C C1C P4C 123.3(3) . . ?
P1C C1C P4C 92.0(2) . . ?
P2C C1C P4C 92.51(19) . . ?
C9C C2C P3C 109.3(3) . . ?
C9C C2C P1C 109.7(3) . . ?
P3C C2C P1C 113.0(2) . . ?
C9C C2C P5C 117.9(3) . . ?
P3C C2C P5C 114.4(2) . . ?
P1C C2C P5C 91.44(19) . . ?
C13C C3C P4C 114.3(3) . . ?
C13C C3C P5C 115.2(3) . . ?
P4C C3C P5C 116.3(2) . . ?
C13C C3C P1C 123.4(3) . . ?
P4C C3C P1C 92.1(2) . . ?
P5C C3C P1C 92.3(2) . . ?
C17C C4C P6C 110.6(3) . . ?
C17C C4C P4C 110.1(3) . . ?
P6C C4C P4C 111.7(2) . . ?
C17C C4C P2C 115.8(3) . . ?
P6C C4C P2C 115.2(2) . . ?
P4C C4C P2C 91.98(19) . . ?
C8C C5C C6C 110.0(5) . . ?
C8C C5C C7C 107.6(4) . . ?
C6C C5C C7C 108.8(4) . . ?
C8C C5C C1C 112.0(4) . . ?
C6C C5C C1C 108.4(4) . . ?
C7C C5C C1C 109.9(4) . . ?
C12C C9C C11C 108.7(4) . . ?
C12C C9C C10C 108.5(4) . . ?
C11C C9C C10C 108.8(4) . . ?
C12C C9C C2C 110.7(3) . . ?
C11C C9C C2C 108.7(4) . . ?
C10C C9C C2C 111.4(4) . . ?
C15C C13C C16C 109.0(5) . . ?
C15C C13C C14C 110.1(4) . . ?
C16C C13C C14C 108.0(4) . . ?
C15C C13C C3C 108.0(4) . . ?
C16C C13C C3C 111.5(4) . . ?
C14C C13C C3C 110.2(4) . . ?
C19C C17C C20C 108.1(4) . . ?
C19C C17C C18C 108.9(4) . . ?
C20C C17C C18C 108.4(4) . . ?
C19C C17C C4C 111.0(4) . . ?
C20C C17C C4C 110.1(3) . . ?
C18C C17C C4C 110.2(4) . . ?

loop_
_geom_bond_atom_site_label_1
_geom_bond_atom_site_label_2
_geom_bond_distance
_geom_bond_site_symmetry_2
_geom_bond_publ_flag
Ge N2 1.875(3) . ?
Ge N1 1.885(3) . ?
Ge P3 2.3914(11) . ?
Ge P6 2.4093(11) . ?
P1 C1 1.876(5) . ?
P1 C2 1.878(4) . ?
P1 C3 1.904(4) . ?
P2 C1 1.876(4) . ?
P2 C4 1.937(4) . ?
P2 P3 2.1846(16) . ?
P3 C2 1.864(4) . ?
P4 C3 1.873(5) . ?
P4 C4 1.888(4) . ?
P4 C1 1.902(4) . ?
P5 C3 1.872(4) . ?
P5 C2 1.934(4) . ?
P5 P6 2.1930(16) . ?
P6 C4 1.856(4) . ?
Si1 N1 1.782(3) . ?
Si1 C21 1.868(4) . ?
Si1 C22 1.869(5) . ?
Si1 C23 1.876(5) . ?
Si2 N1 1.776(3) . ?
Si2 C26 1.851(4) . ?
Si2 C24 1.871(5) . ?
Si2 C25 1.889(5) . ?
Si3 N2 1.779(3) . ?
Si3 C28 1.864(5) . ?
Si3 C29 1.867(5) . ?
Si3 C27 1.868(4) . ?
Si4 N2 1.779(3) . ?
Si4 C32 1.860(4) . ?
Si4 C31 1.868(5) . ?
Si4 C30 1.884(5) . ?
C1 C5 1.560(6) . ?
C2 C9 1.587(6) . ?
C3 C13 1.560(6) . ?
C4 C17 1.582(6) . ?
C5 C6 1.519(6) . ?
C5 C8 1.527(6) . ?
C5 C7 1.534(6) . ?
C9 C10 1.528(6) . ?
C9 C12 1.530(6) . ?
C9 C11 1.542(6) . ?
C13 C16 1.515(7) . ?
C13 C15 1.534(6) . ?
C13 C14 1.537(6) . ?
C17 C20 1.527(6) . ?
C17 C19 1.534(6) . ?
C17 C18 1.541(6) . ?
Ge1B N2B 1.883(3) . ?
Ge1B N1B 1.886(3) . ?
Ge1B P6B 2.3869(12) . ?
Ge1B P3B 2.3927(12) . ?
P1B C1B 1.871(4) . ?
P1B C2B 1.883(4) . ?
P1B C3B 1.903(4) . ?
P2B C1B 1.881(4) . ?
P2B C4B 1.934(4) . ?
P2B P3B 2.1901(15) . ?
P3B C2B 1.859(4) . ?
P4B C3B 1.873(4) . ?
P4B C4B 1.884(4) . ?
P4B C1B 1.898(4) . ?
P5B C3B 1.877(4) . ?
P5B C2B 1.925(4) . ?
P5B P6B 2.1919(14) . ?
P6B C4B 1.856(4) . ?
Si1B N1B 1.782(4) . ?
Si1B C21B 1.867(5) . ?
Si1B C22B 1.868(5) . ?
Si1B C23B 1.873(5) . ?
Si2B N1B 1.771(4) . ?
Si2B C26B 1.858(5) . ?
Si2B C25B 1.876(5) . ?
Si2B C24B 1.885(4) . ?
Si3B N2B 1.779(4) . ?
Si3B C27B 1.860(5) . ?
Si3B C28B 1.870(5) . ?
Si3B C29B 1.871(4) . ?
Si4B N2B 1.770(4) . ?
Si4B C32B 1.863(5) . ?
Si4B C31B 1.880(4) . ?
Si4B C30B 1.882(5) . ?
C1B C5B 1.551(6) . ?
C2B C9B 1.578(5) . ?
C3B C13B 1.557(6) . ?
C4B C17B 1.576(5) . ?
C5B C8B 1.530(6) . ?
C5B C6B 1.532(6) . ?
C5B C7B 1.534(6) . ?
C9B C12B 1.522(6) . ?
C9B C11B 1.533(6) . ?
C9B C10B 1.545(6) . ?
C13B C16B 1.526(6) . ?
C13B C15B 1.529(6) . ?
C13B C14B 1.538(6) . ?
C17B C20B 1.530(6) . ?
C17B C18B 1.538(6) . ?
C17B C19B 1.546(6) . ?
Ge1C N2C 1.882(3) . ?
Ge1C N1C 1.885(3) . ?
Ge1C P6C 2.3928(12) . ?
Ge1C P3C 2.4002(12) . ?
P1C C1C 1.872(4) . ?
P1C C2C 1.880(4) . ?
P1C C3C 1.901(5) . ?
P2C C1C 1.882(4) . ?
P2C C4C 1.921(5) . ?
P2C P3C 2.1905(15) . ?
P3C C2C 1.860(4) . ?
P4C C3C 1.874(4) . ?
P4C C4C 1.885(4) . ?
P4C C1C 1.907(5) . ?
P5C C3C 1.875(4) . ?
P5C C2C 1.924(5) . ?
P5C P6C 2.1941(15) . ?
P6C C4C 1.857(4) . ?
Si1C N1C 1.772(4) . ?
Si1C C21C 1.862(5) . ?
Si1C C22C 1.864(5) . ?
Si1C C23C 1.875(5) . ?
Si2C N1C 1.767(3) . ?
Si2C C26C 1.855(5) . ?
Si2C C25C 1.876(5) . ?
Si2C C24C 1.878(4) . ?
Si3C N2C 1.775(4) . ?
Si3C C27C 1.868(5) . ?
Si3C C28C 1.877(5) . ?
Si3C C29C 1.878(4) . ?
Si4C N2C 1.778(4) . ?
Si4C C32C 1.863(5) . ?
Si4C C31C 1.872(4) . ?
Si4C C30C 1.879(5) . ?
C1C C5C 1.550(6) . ?
C2C C9C 1.592(5) . ?
C3C C13C 1.560(6) . ?
C4C C17C 1.590(5) . ?
C5C C8C 1.530(7) . ?
C5C C6C 1.531(7) . ?
C5C C7C 1.547(7) . ?
C9C C12C 1.522(6) . ?
C9C C11C 1.532(7) . ?
C9C C10C 1.534(6) . ?
C13C C15C 1.530(7) . ?
C13C C16C 1.534(6) . ?
C13C C14C 1.537(7) . ?
C17C C19C 1.533(6) . ?
C17C C20C 1.535(6) . ?
C17C C18C 1.536(6) . ?
